data_7245599
loop_
_publ_author_name
'Tan, Bin'
'Chen, Chao'
'Chen, Yun-Rui'
'Zhang, Jie'
'Yang, Guo-Yu'

_publ_section_title
;
 NIR light-driving deflagration of energetic copper complexes through
 photothermal effect
;
_journal_name_full CrystEngComm
_journal_paper_doi 10.1039/D2CE01166B
_journal_year 2022
_chemical_formula_moiety 'C21 H11 Cl3 Cu2 N6 O21, H2 O'
_chemical_formula_sum 'C21 H13 Cl3 Cu2 N6 O22'
_chemical_formula_weight 934.80
_space_group_crystal_system triclinic
_space_group_IT_number 2
_space_group_name_Hall '-P 1'
_space_group_name_H-M_alt 'P -1'
_atom_sites_solution_hydrogens mixed
_audit_creation_method SHELXL-2016/6
_audit_update_record
;
2022-08-04 deposited with the CCDC.	2022-09-27 downloaded from the CCDC.
;
_cell_angle_alpha 111.203(5)
_cell_angle_beta 104.809(4)
_cell_angle_gamma 99.771(4)
_cell_formula_units_Z 2
_cell_length_a 8.1404(3)
_cell_length_b 14.6857(8)
_cell_length_c 14.8527(7)
_cell_measurement_reflns_used 5599
_cell_measurement_temperature 293(2)
_cell_measurement_theta_max 28.6540
_cell_measurement_theta_min 4.1400
_cell_volume 1531.23(15)
_computing_structure_refinement 'SHELXL-2016/6 (Sheldrick, 2016)'
_computing_structure_solution 'SHELXT 2014/5 (Sheldrick, 2014)'
_diffrn_ambient_temperature 293(2)
_diffrn_detector_area_resol_mean 10.4159
_diffrn_measured_fraction_theta_full 0.997
_diffrn_measured_fraction_theta_max 0.997
_diffrn_measurement_device_type 'Xcalibur, Atlas, Gemini ultra'
_diffrn_measurement_method '\w scans'
_diffrn_radiation_type MoK\a
_diffrn_radiation_wavelength 0.71073
_diffrn_reflns_av_R_equivalents 0.0271
_diffrn_reflns_av_unetI/netI 0.0346
_diffrn_reflns_Laue_measured_fraction_full 0.997
_diffrn_reflns_Laue_measured_fraction_max 0.997
_diffrn_reflns_limit_h_max 10
_diffrn_reflns_limit_h_min -10
_diffrn_reflns_limit_k_max 18
_diffrn_reflns_limit_k_min -17
_diffrn_reflns_limit_l_max 18
_diffrn_reflns_limit_l_min -18
_diffrn_reflns_number 15526
_diffrn_reflns_point_group_measured_fraction_full 0.997
_diffrn_reflns_point_group_measured_fraction_max 0.997
_diffrn_reflns_theta_full 25.242
_diffrn_reflns_theta_max 26.372
_diffrn_reflns_theta_min 3.348
_exptl_absorpt_coefficient_mu 1.760
_exptl_absorpt_correction_T_max 1.00000
_exptl_absorpt_correction_T_min 0.99059
_exptl_absorpt_correction_type multi-scan
_exptl_absorpt_process_details
;
CrysAlisPro 1.171.40.84a (Rigaku Oxford Diffraction, 2020)
Empirical absorption correction using spherical harmonics,
implemented in SCALE3 ABSPACK scaling algorithm.
;
_exptl_crystal_colour green
_exptl_crystal_density_diffrn 2.027
_exptl_crystal_description sheet
_exptl_crystal_F_000 932
_refine_diff_density_max 0.386
_refine_diff_density_min -0.457
_refine_diff_density_rms 0.067
_refine_ls_extinction_method none
_refine_ls_goodness_of_fit_ref 1.027
_refine_ls_hydrogen_treatment mixed
_refine_ls_matrix_type full
_refine_ls_number_parameters 508
_refine_ls_number_reflns 6251
_refine_ls_number_restraints 10
_refine_ls_restrained_S_all 1.027
_refine_ls_R_factor_all 0.0394
_refine_ls_R_factor_gt 0.0305
_refine_ls_shift/su_max 0.001
_refine_ls_shift/su_mean 0.000
_refine_ls_structure_factor_coef Fsqd
_refine_ls_weighting_details 'w=1/[\s^2^(Fo^2^)+(0.0324P)^2^+1.1881P] where P=(Fo^2^+2Fc^2^)/3'
_refine_ls_weighting_scheme calc
_refine_ls_wR_factor_gt 0.0726
_refine_ls_wR_factor_ref 0.0774
_reflns_Friedel_coverage 0.000
_reflns_number_gt 5319
_reflns_number_total 6251
_reflns_threshold_expression 'I > 2\s(I)'
_cod_data_source_file d2ce01166b2.cif
_cod_data_source_block 2
_cod_original_cell_volume 1531.23(14)
_cod_database_code 7245599
_shelx_shelxl_version_number 2016/6
_shelx_space_group_comment
;
The symmetry employed for this shelxl refinement is uniquely defined
by the following loop, which should always be used as a source of
symmetry information in preference to the above space-group names.
They are only intended as comments.
;

loop_
_space_group_symop_operation_xyz
'x, y, z'
'-x, -y, -z'

loop_
_atom_site_label
_atom_site_type_symbol
_atom_site_fract_x
_atom_site_fract_y
_atom_site_fract_z
_atom_site_U_iso_or_equiv
_atom_site_adp_type
_atom_site_occupancy
_atom_site_site_symmetry_order
_atom_site_calc_flag
_atom_site_refinement_flags_posn
_atom_site_refinement_flags_adp
_atom_site_refinement_flags_occupancy
_atom_site_disorder_assembly
_atom_site_disorder_group
Cu1 Cu 0.17572(3) 0.97044(2) 0.57204(2) 0.01993(8) Uani 1 1 d . . . . .
Cu2 Cu 0.44040(3) 0.89012(2) 0.43395(2) 0.02179(8) Uani 1 1 d . . . . .
Cl1 Cl -0.23911(9) 0.32031(6) 0.32364(7) 0.04510(19) Uani 1 1 d . . . . .
Cl2 Cl 0.76824(11) 0.41148(6) 0.06028(7) 0.0517(2) Uani 1 1 d . . . . .
Cl3 Cl -0.32842(10) 0.83914(7) -0.14930(6) 0.0520(2) Uani 1 1 d . . . . .
O1W O -0.0721(2) 0.96123(14) 0.56865(14) 0.0267(4) Uani 1 1 d D . . . .
H1WA H -0.093(4) 1.0082(13) 0.6106(19) 0.040 Uiso 1 1 d D U . . .
H1WB H -0.129(3) 0.9044(9) 0.558(2) 0.040 Uiso 1 1 d D U . . .
O1 O 0.40732(19) 0.98489(12) 0.55657(12) 0.0187(3) Uani 1 1 d D . . . .
H1 H 0.463(3) 0.982(2) 0.6086(13) 0.022 Uiso 1 1 d D U . . .
O2 O 0.0794(2) 0.82414(12) 0.47921(14) 0.0273(4) Uani 1 1 d . . . . .
O2W O 0.2611(3) 0.9230(2) 0.70707(18) 0.0528(6) Uani 1 1 d D . . . .
H2WA H 0.197(4) 0.898(3) 0.731(3) 0.079 Uiso 1 1 d D U . . .
H2WB H 0.3653(19) 0.951(3) 0.744(2) 0.079 Uiso 1 1 d D U . . .
O3 O 0.3011(2) 0.76989(13) 0.43472(15) 0.0320(4) Uani 1 1 d . . . . .
O4 O 0.1430(4) 0.3761(2) 0.2363(2) 0.0669(8) Uani 1 1 d . . . . .
O5 O 0.1574(3) 0.34485(18) 0.36693(19) 0.0542(6) Uani 1 1 d . . . . .
O6 O -0.4354(3) 0.43631(18) 0.4228(2) 0.0562(6) Uani 1 1 d . . . . .
O7 O -0.4653(3) 0.56553(19) 0.39065(19) 0.0516(6) Uani 1 1 d . . . . .
O8 O 0.5278(2) 0.79695(13) 0.34036(15) 0.0325(4) Uani 1 1 d . . . . .
O9 O 0.7713(2) 0.88749(12) 0.33207(13) 0.0263(4) Uani 1 1 d . . . . .
O10 O 0.3159(4) 0.4097(2) 0.0452(2) 0.0804(9) Uani 1 1 d . . . . .
O11 O 0.4718(4) 0.3804(2) 0.1620(3) 0.0805(9) Uani 1 1 d . . . . .
O12 O 1.1193(3) 0.5644(2) 0.1711(2) 0.0633(7) Uani 1 1 d . . . . .
O13 O 1.0962(3) 0.68763(19) 0.1292(2) 0.0638(7) Uani 1 1 d . . . . .
O14 O 0.2039(2) 0.90835(13) 0.31405(13) 0.0256(4) Uani 1 1 d . . . . .
O15 O 0.3976(2) 0.97505(18) 0.25687(16) 0.0439(5) Uani 1 1 d . . . . .
O16 O -0.4538(3) 0.8051(2) 0.0727(2) 0.0684(8) Uani 1 1 d . . . . .
O17 O -0.4365(3) 0.9367(2) 0.0428(3) 0.0812(9) Uani 1 1 d . . . . .
O18 O 0.0019(4) 0.8851(2) -0.18324(19) 0.0658(7) Uani 1 1 d . . . . .
O19 O 0.1976(4) 0.8222(3) -0.1238(2) 0.0834(10) Uani 1 1 d . . . . .
N1 N 0.1183(3) 0.39055(16) 0.31578(18) 0.0297(5) Uani 1 1 d . . . . .
N2 N -0.3829(3) 0.50659(18) 0.40294(18) 0.0325(5) Uani 1 1 d . . . . .
N3 N 0.4442(3) 0.43130(17) 0.11547(18) 0.0317(5) Uani 1 1 d . . . . .
N4 N 1.0415(3) 0.62290(18) 0.15434(18) 0.0332(5) Uani 1 1 d . . . . .
N5 N -0.3816(3) 0.8679(2) 0.05150(19) 0.0387(6) Uani 1 1 d . . . . .
N6 N 0.0736(4) 0.8573(2) -0.12050(19) 0.0443(6) Uani 1 1 d . . . . .
C1 C 0.1529(3) 0.75698(18) 0.44755(18) 0.0209(5) Uani 1 1 d . . . . .
C2 C 0.0542(3) 0.64868(18) 0.41749(18) 0.0214(5) Uani 1 1 d . . . . .
C3 C 0.1280(3) 0.57014(19) 0.38083(19) 0.0239(5) Uani 1 1 d . . . . .
H3 H 0.239140 0.584257 0.374463 0.029 Uiso 1 1 calc R U . . .
C4 C 0.0351(3) 0.47158(19) 0.35416(19) 0.0246(5) Uani 1 1 d . . . . .
C5 C -0.1318(3) 0.44504(19) 0.36112(19) 0.0251(5) Uani 1 1 d . . . . .
C6 C -0.2040(3) 0.52542(19) 0.39558(19) 0.0236(5) Uani 1 1 d . . . . .
C7 C -0.1139(3) 0.62494(19) 0.42318(19) 0.0237(5) Uani 1 1 d . . . . .
H7 H -0.166079 0.676533 0.445766 0.028 Uiso 1 1 calc R U . . .
C8 C 0.6583(3) 0.80665(18) 0.31097(18) 0.0205(5) Uani 1 1 d . . . . .
C9 C 0.6838(3) 0.70871(18) 0.24453(18) 0.0208(5) Uani 1 1 d . . . . .
C10 C 0.5526(3) 0.61729(19) 0.20545(19) 0.0239(5) Uani 1 1 d . . . . .
H10 H 0.444424 0.616308 0.215780 0.029 Uiso 1 1 calc R U . . .
C11 C 0.5838(3) 0.52784(18) 0.15114(19) 0.0242(5) Uani 1 1 d . . . . .
C12 C 0.7413(3) 0.52462(19) 0.13216(19) 0.0270(5) Uani 1 1 d . . . . .
C13 C 0.8687(3) 0.61765(19) 0.17056(19) 0.0239(5) Uani 1 1 d . . . . .
C14 C 0.8426(3) 0.70878(18) 0.22573(18) 0.0224(5) Uani 1 1 d . . . . .
H14 H 0.930667 0.769949 0.250227 0.027 Uiso 1 1 calc R U . . .
C15 C 0.2453(3) 0.92990(19) 0.24583(19) 0.0250(5) Uani 1 1 d . . . . .
C16 C 0.1017(3) 0.90090(19) 0.14545(19) 0.0240(5) Uani 1 1 d . . . . .
C17 C -0.0738(3) 0.88908(19) 0.1394(2) 0.0268(5) Uani 1 1 d . . . . .
H17 H -0.105917 0.893298 0.196207 0.032 Uiso 1 1 calc R U . . .
C18 C -0.2001(3) 0.8711(2) 0.0485(2) 0.0281(5) Uani 1 1 d . . . . .
C19 C -0.1629(3) 0.8611(2) -0.0400(2) 0.0302(6) Uani 1 1 d . . . . .
C20 C 0.0128(3) 0.8685(2) -0.0326(2) 0.0306(6) Uani 1 1 d . . . . .
C21 C 0.1437(3) 0.8894(2) 0.0585(2) 0.0293(6) Uani 1 1 d . . . . .
H21 H 0.260615 0.895722 0.061181 0.035 Uiso 1 1 calc R U . . .
O3W O -0.3073(3) 0.8036(2) 0.5685(3) 0.0650(7) Uani 1 1 d D . . . .
H3WA H -0.280(5) 0.787(3) 0.616(2) 0.097 Uiso 1 1 d D U . . .
H3WB H -0.402(4) 0.767(3) 0.522(2) 0.097 Uiso 1 1 d D U . . .

loop_
_atom_site_aniso_label
_atom_site_aniso_U_11
_atom_site_aniso_U_22
_atom_site_aniso_U_33
_atom_site_aniso_U_23
_atom_site_aniso_U_13
_atom_site_aniso_U_12
Cu1 0.01625(14) 0.01730(15) 0.02470(16) 0.00448(12) 0.01108(11) 0.00496(11)
Cu2 0.02081(14) 0.01676(16) 0.02921(17) 0.00620(12) 0.01626(12) 0.00519(11)
Cl1 0.0392(4) 0.0270(4) 0.0606(5) 0.0124(3) 0.0182(3) 0.0013(3)
Cl2 0.0523(4) 0.0274(4) 0.0643(5) -0.0008(4) 0.0292(4) 0.0163(3)
Cl3 0.0486(4) 0.0532(5) 0.0376(4) 0.0228(4) -0.0070(3) 0.0005(3)
O1W 0.0212(8) 0.0219(9) 0.0337(10) 0.0041(8) 0.0156(7) 0.0063(7)
O1 0.0171(7) 0.0195(8) 0.0205(8) 0.0074(7) 0.0090(6) 0.0062(6)
O2 0.0197(8) 0.0183(9) 0.0371(10) 0.0029(8) 0.0123(7) 0.0053(7)
O2W 0.0376(11) 0.0761(17) 0.0498(14) 0.0410(13) 0.0130(10) 0.0003(11)
O3 0.0308(9) 0.0206(9) 0.0549(12) 0.0157(9) 0.0296(9) 0.0104(7)
O4 0.107(2) 0.0630(17) 0.0705(18) 0.0353(14) 0.0627(17) 0.0556(16)
O5 0.0715(15) 0.0457(14) 0.0638(16) 0.0294(13) 0.0297(13) 0.0383(12)
O6 0.0471(12) 0.0475(14) 0.0888(19) 0.0334(13) 0.0439(13) 0.0082(10)
O7 0.0295(10) 0.0729(17) 0.0768(17) 0.0458(14) 0.0291(11) 0.0266(11)
O8 0.0326(9) 0.0221(10) 0.0449(11) 0.0063(8) 0.0289(9) 0.0072(7)
O9 0.0245(8) 0.0180(9) 0.0330(10) 0.0031(7) 0.0172(7) 0.0037(7)
O10 0.0640(16) 0.0643(19) 0.0689(19) 0.0293(15) -0.0194(14) -0.0255(13)
O11 0.0762(18) 0.0560(18) 0.098(2) 0.0517(17) 0.0027(16) -0.0097(13)
O12 0.0454(13) 0.0737(18) 0.097(2) 0.0447(16) 0.0413(14) 0.0375(13)
O13 0.0637(15) 0.0496(15) 0.102(2) 0.0326(15) 0.0630(16) 0.0214(12)
O14 0.0222(8) 0.0310(10) 0.0244(9) 0.0110(8) 0.0103(7) 0.0084(7)
O15 0.0214(9) 0.0712(16) 0.0377(11) 0.0288(11) 0.0076(8) 0.0011(9)
O16 0.0406(13) 0.0718(18) 0.106(2) 0.0475(17) 0.0366(14) 0.0106(12)
O17 0.0540(15) 0.099(2) 0.135(3) 0.078(2) 0.0424(17) 0.0505(16)
O18 0.103(2) 0.0605(17) 0.0454(15) 0.0318(14) 0.0343(14) 0.0165(15)
O19 0.0676(17) 0.137(3) 0.0450(15) 0.0229(17) 0.0361(14) 0.0393(19)
N1 0.0280(11) 0.0219(11) 0.0395(13) 0.0106(10) 0.0152(10) 0.0080(9)
N2 0.0217(10) 0.0362(14) 0.0386(13) 0.0134(11) 0.0150(9) 0.0043(9)
N3 0.0349(12) 0.0208(12) 0.0353(13) 0.0070(10) 0.0144(10) 0.0052(9)
N4 0.0314(11) 0.0298(13) 0.0388(13) 0.0075(11) 0.0214(10) 0.0118(10)
N5 0.0224(11) 0.0490(16) 0.0443(15) 0.0205(13) 0.0089(10) 0.0120(11)
N6 0.0535(16) 0.0397(15) 0.0251(13) 0.0043(11) 0.0157(12) -0.0037(12)
C1 0.0223(11) 0.0197(12) 0.0215(12) 0.0077(10) 0.0100(9) 0.0064(9)
C2 0.0202(11) 0.0217(12) 0.0228(12) 0.0088(10) 0.0092(9) 0.0061(9)
C3 0.0189(11) 0.0250(13) 0.0305(13) 0.0117(11) 0.0122(10) 0.0075(9)
C4 0.0247(12) 0.0224(13) 0.0274(13) 0.0094(11) 0.0103(10) 0.0091(10)
C5 0.0239(11) 0.0203(13) 0.0268(13) 0.0090(11) 0.0065(10) 0.0018(9)
C6 0.0171(11) 0.0279(14) 0.0259(13) 0.0110(11) 0.0091(9) 0.0051(9)
C7 0.0229(11) 0.0249(13) 0.0267(13) 0.0107(11) 0.0116(10) 0.0110(10)
C8 0.0204(11) 0.0217(13) 0.0201(12) 0.0077(10) 0.0084(9) 0.0088(9)
C9 0.0218(11) 0.0209(12) 0.0201(12) 0.0062(10) 0.0103(9) 0.0082(9)
C10 0.0218(11) 0.0244(13) 0.0273(13) 0.0098(11) 0.0123(10) 0.0077(9)
C11 0.0255(12) 0.0186(12) 0.0237(13) 0.0065(10) 0.0068(10) 0.0027(9)
C12 0.0324(13) 0.0240(13) 0.0253(13) 0.0065(11) 0.0137(10) 0.0131(10)
C13 0.0233(11) 0.0264(13) 0.0241(12) 0.0083(10) 0.0127(10) 0.0106(10)
C14 0.0220(11) 0.0229(13) 0.0209(12) 0.0073(10) 0.0092(9) 0.0051(9)
C15 0.0215(11) 0.0276(14) 0.0268(13) 0.0096(11) 0.0113(10) 0.0094(10)
C16 0.0217(11) 0.0244(13) 0.0259(13) 0.0097(11) 0.0092(10) 0.0068(9)
C17 0.0247(12) 0.0293(14) 0.0289(13) 0.0132(11) 0.0113(10) 0.0088(10)
C18 0.0201(11) 0.0279(14) 0.0363(15) 0.0147(12) 0.0086(10) 0.0063(10)
C19 0.0300(13) 0.0237(14) 0.0293(14) 0.0116(11) 0.0024(11) 0.0007(10)
C20 0.0368(14) 0.0258(14) 0.0264(14) 0.0082(11) 0.0143(11) 0.0034(11)
C21 0.0251(12) 0.0301(14) 0.0292(14) 0.0079(11) 0.0126(10) 0.0055(10)
O3W 0.0518(14) 0.0614(18) 0.093(2) 0.0470(17) 0.0234(14) 0.0137(12)

loop_
_atom_type_symbol
_atom_type_description
_atom_type_scat_dispersion_real
_atom_type_scat_dispersion_imag
_atom_type_scat_source
C C 0.0033 0.0016 'International Tables Vol C Tables 4.2.6.8 and 6.1.1.4'
H H 0.0000 0.0000 'International Tables Vol C Tables 4.2.6.8 and 6.1.1.4'
Cl Cl 0.1484 0.1585 'International Tables Vol C Tables 4.2.6.8 and 6.1.1.4'
Cu Cu 0.3201 1.2651 'International Tables Vol C Tables 4.2.6.8 and 6.1.1.4'
N N 0.0061 0.0033 'International Tables Vol C Tables 4.2.6.8 and 6.1.1.4'
O O 0.0106 0.0060 'International Tables Vol C Tables 4.2.6.8 and 6.1.1.4'

loop_
_geom_angle_atom_site_label_1
_geom_angle_atom_site_label_2
_geom_angle_atom_site_label_3
_geom_angle
_geom_angle_site_symmetry_1
_geom_angle_site_symmetry_3
_geom_angle_publ_flag
O1 Cu1 O9 95.33(7) . 2_676 ?
O1 Cu1 O2 95.35(6) . . ?
O9 Cu1 O2 169.31(6) 2_676 . ?
O1 Cu1 O1W 170.76(7) . . ?
O9 Cu1 O1W 84.84(7) 2_676 . ?
O2 Cu1 O1W 84.70(7) . . ?
O1 Cu1 O2W 93.00(7) . . ?
O9 Cu1 O2W 91.53(9) 2_676 . ?
O2 Cu1 O2W 87.43(9) . . ?
O1W Cu1 O2W 96.23(8) . . ?
O3 Cu2 O8 86.09(7) . . ?
O3 Cu2 O1 93.89(7) . . ?
O8 Cu2 O1 164.64(8) . . ?
O3 Cu2 O1 175.89(8) . 2_676 ?
O8 Cu2 O1 95.28(7) . 2_676 ?
O1 Cu2 O1 83.76(7) . 2_676 ?
O3 Cu2 O14 96.00(7) . . ?
O8 Cu2 O14 100.50(7) . . ?
O1 Cu2 O14 94.78(6) . . ?
O1 Cu2 O14 87.57(6) 2_676 . ?
O3 Cu2 Cu2 135.70(6) . 2_676 ?
O8 Cu2 Cu2 135.16(5) . 2_676 ?
O1 Cu2 Cu2 41.90(5) . 2_676 ?
O1 Cu2 Cu2 41.86(4) 2_676 2_676 ?
O14 Cu2 Cu2 91.57(4) . 2_676 ?
Cu1 O1W H1WA 120(2) . . ?
Cu1 O1W H1WB 113.6(19) . . ?
H1WA O1W H1WB 113.3(17) . . ?
Cu1 O1 Cu2 121.27(8) . . ?
Cu1 O1 Cu2 125.28(8) . 2_676 ?
Cu2 O1 Cu2 96.24(7) . 2_676 ?
Cu1 O1 H1 99.4(18) . . ?
Cu2 O1 H1 112.1(19) . . ?
Cu2 O1 H1 101.2(19) 2_676 . ?
C1 O2 Cu1 132.03(15) . . ?
Cu1 O2W H2WA 128(3) . . ?
Cu1 O2W H2WB 113(3) . . ?
H2WA O2W H2WB 116.0(19) . . ?
C1 O3 Cu2 127.53(15) . . ?
C8 O8 Cu2 134.64(16) . . ?
C8 O9 Cu1 133.86(15) . 2_676 ?
C15 O14 Cu2 115.06(14) . . ?
O4 N1 O5 125.0(2) . . ?
O4 N1 C4 117.2(2) . . ?
O5 N1 C4 117.7(2) . . ?
O6 N2 O7 125.0(2) . . ?
O6 N2 C6 118.6(2) . . ?
O7 N2 C6 116.4(2) . . ?
O10 N3 O11 124.6(3) . . ?
O10 N3 C11 118.9(2) . . ?
O11 N3 C11 116.5(2) . . ?
O13 N4 O12 125.1(2) . . ?
O13 N4 C13 117.2(2) . . ?
O12 N4 C13 117.6(2) . . ?
O16 N5 O17 124.9(3) . . ?
O16 N5 C18 118.3(2) . . ?
O17 N5 C18 116.4(2) . . ?
O18 N6 O19 123.5(3) . . ?
O18 N6 C20 119.3(3) . . ?
O19 N6 C20 117.1(3) . . ?
O2 C1 O3 126.9(2) . . ?
O2 C1 C2 117.6(2) . . ?
O3 C1 C2 115.52(19) . . ?
C7 C2 C3 119.0(2) . . ?
C7 C2 C1 120.5(2) . . ?
C3 C2 C1 120.5(2) . . ?
C4 C3 C2 119.3(2) . . ?
C4 C3 H3 120.3 . . ?
C2 C3 H3 120.3 . . ?
C3 C4 C5 123.3(2) . . ?
C3 C4 N1 117.6(2) . . ?
C5 C4 N1 119.1(2) . . ?
C4 C5 C6 115.8(2) . . ?
C4 C5 Cl1 120.02(19) . . ?
C6 C5 Cl1 124.09(18) . . ?
C7 C6 C5 122.2(2) . . ?
C7 C6 N2 116.8(2) . . ?
C5 C6 N2 121.0(2) . . ?
C6 C7 C2 120.3(2) . . ?
C6 C7 H7 119.9 . . ?
C2 C7 H7 119.9 . . ?
O9 C8 O8 127.8(2) . . ?
O9 C8 C9 116.53(19) . . ?
O8 C8 C9 115.6(2) . . ?
C10 C9 C14 119.4(2) . . ?
C10 C9 C8 120.3(2) . . ?
C14 C9 C8 120.2(2) . . ?
C11 C10 C9 119.3(2) . . ?
C11 C10 H10 120.4 . . ?
C9 C10 H10 120.4 . . ?
C10 C11 C12 123.0(2) . . ?
C10 C11 N3 117.7(2) . . ?
C12 C11 N3 119.3(2) . . ?
C13 C12 C11 116.3(2) . . ?
C13 C12 Cl2 123.07(18) . . ?
C11 C12 Cl2 120.5(2) . . ?
C14 C13 C12 122.4(2) . . ?
C14 C13 N4 116.9(2) . . ?
C12 C13 N4 120.7(2) . . ?
C13 C14 C9 119.6(2) . . ?
C13 C14 H14 120.2 . . ?
C9 C14 H14 120.2 . . ?
O15 C15 O14 124.3(2) . . ?
O15 C15 C16 117.2(2) . . ?
O14 C15 C16 118.5(2) . . ?
C21 C16 C17 118.9(2) . . ?
C21 C16 C15 120.3(2) . . ?
C17 C16 C15 120.7(2) . . ?
C18 C17 C16 119.3(2) . . ?
C18 C17 H17 120.3 . . ?
C16 C17 H17 120.3 . . ?
C17 C18 C19 123.5(2) . . ?
C17 C18 N5 115.6(2) . . ?
C19 C18 N5 120.9(2) . . ?
C18 C19 C20 115.7(2) . . ?
C18 C19 Cl3 120.2(2) . . ?
C20 C19 Cl3 124.1(2) . . ?
C21 C20 C19 122.1(2) . . ?
C21 C20 N6 115.5(2) . . ?
C19 C20 N6 122.4(2) . . ?
C16 C21 C20 120.4(2) . . ?
C16 C21 H21 119.8 . . ?
C20 C21 H21 119.8 . . ?
H3WA O3W H3WB 114.7(19) . . ?

loop_
_geom_bond_atom_site_label_1
_geom_bond_atom_site_label_2
_geom_bond_distance
_geom_bond_site_symmetry_2
_geom_bond_publ_flag
Cu1 O1 1.9425(14) . ?
Cu1 O9 1.9490(16) 2_676 ?
Cu1 O2 1.9660(17) . ?
Cu1 O1W 1.9852(16) . ?
Cu1 O2W 2.336(2) . ?
Cu2 O3 1.9353(17) . ?
Cu2 O8 1.9417(16) . ?
Cu2 O1 1.9674(15) . ?
Cu2 O1 1.9691(16) 2_676 ?
Cu2 O14 2.3909(17) . ?
Cu2 Cu2 2.9309(6) 2_676 ?
Cl1 C5 1.703(2) . ?
Cl2 C12 1.705(2) . ?
Cl3 C19 1.707(3) . ?
O1W H1WA 0.825(10) . ?
O1W H1WB 0.821(10) . ?
O1 H1 0.810(10) . ?
O2 C1 1.250(3) . ?
O2W H2WA 0.817(10) . ?
O2W H2WB 0.819(10) . ?
O3 C1 1.262(3) . ?
O4 N1 1.197(3) . ?
O5 N1 1.203(3) . ?
O6 N2 1.212(3) . ?
O7 N2 1.217(3) . ?
O8 C8 1.253(3) . ?
O9 C8 1.252(3) . ?
O10 N3 1.171(3) . ?
O11 N3 1.199(3) . ?
O12 N4 1.208(3) . ?
O13 N4 1.199(3) . ?
O14 C15 1.269(3) . ?
O15 C15 1.242(3) . ?
O16 N5 1.190(3) . ?
O17 N5 1.207(3) . ?
O18 N6 1.206(4) . ?
O19 N6 1.213(4) . ?
N1 C4 1.477(3) . ?
N2 C6 1.475(3) . ?
N3 C11 1.478(3) . ?
N4 C13 1.481(3) . ?
N5 C18 1.482(3) . ?
N6 C20 1.476(3) . ?
C1 C2 1.498(3) . ?
C2 C7 1.386(3) . ?
C2 C3 1.391(3) . ?
C3 C4 1.373(3) . ?
C3 H3 0.9300 . ?
C4 C5 1.388(3) . ?
C5 C6 1.398(3) . ?
C6 C7 1.375(3) . ?
C7 H7 0.9300 . ?
C8 C9 1.505(3) . ?
C9 C10 1.383(3) . ?
C9 C14 1.390(3) . ?
C10 C11 1.376(3) . ?
C10 H10 0.9300 . ?
C11 C12 1.386(3) . ?
C12 C13 1.386(4) . ?
C13 C14 1.378(3) . ?
C14 H14 0.9300 . ?
C15 C16 1.500(3) . ?
C16 C21 1.378(3) . ?
C16 C17 1.385(3) . ?
C17 C18 1.375(3) . ?
C17 H17 0.9300 . ?
C18 C19 1.385(4) . ?
C19 C20 1.389(4) . ?
C20 C21 1.383(4) . ?
C21 H21 0.9300 . ?
O3W H3WA 0.821(10) . ?
O3W H3WB 0.821(10) . ?

loop_
_geom_hbond_atom_site_label_D
_geom_hbond_atom_site_label_H
_geom_hbond_atom_site_label_A
_geom_hbond_distance_DH
_geom_hbond_distance_HA
_geom_hbond_distance_DA
_geom_hbond_angle_DHA
_geom_hbond_site_symmetry_A
O1W H1WA O14 0.825(10) 1.859(13) 2.663(2) 165(3) 2_576
O1W H1WB O3W 0.821(10) 1.966(15) 2.741(3) 157(2) .
O2W H2WA O18 0.817(10) 2.293(18) 3.071(3) 159(4) 1_556
O2W H2WB O15 0.819(10) 2.05(2) 2.737(3) 141(3) 2_676
O1 H1 O14 0.810(10) 2.62(2) 3.032(2) 113(2) 2_676
O1 H1 O15 0.810(10) 1.834(14) 2.608(2) 159(3) 2_676
C3 H3 O7 0.93 2.43 3.290(3) 154.0 1_655
C10 H10 O12 0.93 2.46 3.341(3) 157.1 1_455
C14 H14 O14 0.93 2.44 3.359(3) 168.0 1_655
C17 H17 O9 0.93 2.49 3.415(3) 172.5 1_455
C21 H21 O17 0.93 2.55 3.456(3) 166.3 1_655
O3W H3WA O5 0.821(10) 2.38(4) 2.996(3) 132(4) 2_566
O3W H3WB O3 0.821(10) 2.45(3) 3.142(3) 142(4) 1_455

loop_
_geom_torsion_atom_site_label_1
_geom_torsion_atom_site_label_2
_geom_torsion_atom_site_label_3
_geom_torsion_atom_site_label_4
_geom_torsion
_geom_torsion_site_symmetry_1
_geom_torsion_site_symmetry_2
_geom_torsion_site_symmetry_3
_geom_torsion_site_symmetry_4
_geom_torsion_publ_flag
Cu1 O2 C1 O3 -29.1(4) . . . . ?
Cu1 O2 C1 C2 153.34(17) . . . . ?
Cu2 O3 C1 O2 -12.9(4) . . . . ?
Cu2 O3 C1 C2 164.69(16) . . . . ?
O2 C1 C2 C7 1.2(3) . . . . ?
O3 C1 C2 C7 -176.6(2) . . . . ?
O2 C1 C2 C3 179.5(2) . . . . ?
O3 C1 C2 C3 1.7(3) . . . . ?
C7 C2 C3 C4 -1.9(4) . . . . ?
C1 C2 C3 C4 179.8(2) . . . . ?
C2 C3 C4 C5 0.4(4) . . . . ?
C2 C3 C4 N1 -179.9(2) . . . . ?
O4 N1 C4 C3 -64.4(3) . . . . ?
O5 N1 C4 C3 115.0(3) . . . . ?
O4 N1 C4 C5 115.3(3) . . . . ?
O5 N1 C4 C5 -65.3(3) . . . . ?
C3 C4 C5 C6 1.3(4) . . . . ?
N1 C4 C5 C6 -178.4(2) . . . . ?
C3 C4 C5 Cl1 178.6(2) . . . . ?
N1 C4 C5 Cl1 -1.1(3) . . . . ?
C4 C5 C6 C7 -1.4(4) . . . . ?
Cl1 C5 C6 C7 -178.7(2) . . . . ?
C4 C5 C6 N2 177.9(2) . . . . ?
Cl1 C5 C6 N2 0.7(4) . . . . ?
O6 N2 C6 C7 -149.0(3) . . . . ?
O7 N2 C6 C7 29.3(3) . . . . ?
O6 N2 C6 C5 31.6(4) . . . . ?
O7 N2 C6 C5 -150.1(3) . . . . ?
C5 C6 C7 C2 0.0(4) . . . . ?
N2 C6 C7 C2 -179.4(2) . . . . ?
C3 C2 C7 C6 1.8(4) . . . . ?
C1 C2 C7 C6 -179.9(2) . . . . ?
Cu1 O9 C8 O8 9.1(4) 2_676 . . . ?
Cu1 O9 C8 C9 -169.16(16) 2_676 . . . ?
Cu2 O8 C8 O9 -4.8(4) . . . . ?
Cu2 O8 C8 C9 173.50(17) . . . . ?
O9 C8 C9 C10 -170.8(2) . . . . ?
O8 C8 C9 C10 10.7(3) . . . . ?
O9 C8 C9 C14 12.1(3) . . . . ?
O8 C8 C9 C14 -166.4(2) . . . . ?
C14 C9 C10 C11 1.8(4) . . . . ?
C8 C9 C10 C11 -175.3(2) . . . . ?
C9 C10 C11 C12 -0.8(4) . . . . ?
C9 C10 C11 N3 176.8(2) . . . . ?
O10 N3 C11 C10 75.0(4) . . . . ?
O11 N3 C11 C10 -104.8(3) . . . . ?
O10 N3 C11 C12 -107.3(3) . . . . ?
O11 N3 C11 C12 72.9(4) . . . . ?
C10 C11 C12 C13 -0.4(4) . . . . ?
N3 C11 C12 C13 -178.0(2) . . . . ?
C10 C11 C12 Cl2 -177.6(2) . . . . ?
N3 C11 C12 Cl2 4.8(3) . . . . ?
C11 C12 C13 C14 0.7(4) . . . . ?
Cl2 C12 C13 C14 177.8(2) . . . . ?
C11 C12 C13 N4 -179.8(2) . . . . ?
Cl2 C12 C13 N4 -2.7(4) . . . . ?
O13 N4 C13 C14 -44.7(4) . . . . ?
O12 N4 C13 C14 132.6(3) . . . . ?
O13 N4 C13 C12 135.8(3) . . . . ?
O12 N4 C13 C12 -46.9(4) . . . . ?
C12 C13 C14 C9 0.2(4) . . . . ?
N4 C13 C14 C9 -179.3(2) . . . . ?
C10 C9 C14 C13 -1.5(4) . . . . ?
C8 C9 C14 C13 175.6(2) . . . . ?
Cu2 O14 C15 O15 -26.2(3) . . . . ?
Cu2 O14 C15 C16 154.83(17) . . . . ?
O15 C15 C16 C21 23.5(4) . . . . ?
O14 C15 C16 C21 -157.4(2) . . . . ?
O15 C15 C16 C17 -154.0(3) . . . . ?
O14 C15 C16 C17 25.0(4) . . . . ?
C21 C16 C17 C18 -3.1(4) . . . . ?
C15 C16 C17 C18 174.5(2) . . . . ?
C16 C17 C18 C19 1.8(4) . . . . ?
C16 C17 C18 N5 -175.2(2) . . . . ?
O16 N5 C18 C17 -60.6(4) . . . . ?
O17 N5 C18 C17 111.8(3) . . . . ?
O16 N5 C18 C19 122.3(3) . . . . ?
O17 N5 C18 C19 -65.3(4) . . . . ?
C17 C18 C19 C20 1.2(4) . . . . ?
N5 C18 C19 C20 178.0(2) . . . . ?
C17 C18 C19 Cl3 -179.8(2) . . . . ?
N5 C18 C19 Cl3 -2.9(4) . . . . ?
C18 C19 C20 C21 -3.0(4) . . . . ?
Cl3 C19 C20 C21 178.0(2) . . . . ?
C18 C19 C20 N6 178.7(2) . . . . ?
Cl3 C19 C20 N6 -0.3(4) . . . . ?
O18 N6 C20 C21 -146.2(3) . . . . ?
O19 N6 C20 C21 32.1(4) . . . . ?
O18 N6 C20 C19 32.3(4) . . . . ?
O19 N6 C20 C19 -149.4(3) . . . . ?
C17 C16 C21 C20 1.3(4) . . . . ?
C15 C16 C21 C20 -176.3(2) . . . . ?
C19 C20 C21 C16 1.8(4) . . . . ?
N6 C20 C21 C16 -179.7(2) . . . . ?
